data_7156754
loop_
_publ_author_name
'Sun, Jing'
'Zhang, Yu'
'Shi, Rong-Guo'
'Yan, Chao-Guo'

_publ_section_title
;
 Selective synthesis of spirooxindoles via a two-step reaction of
 N-phenacylpyridinium bromide, 1,3-indanedione and N-alkylisations.
;
_journal_issue 16
_journal_name_full 'Organic &amp; biomolecular chemistry'
_journal_page_first 3978
_journal_page_last 3983
_journal_paper_doi 10.1039/c9ob00166b
_journal_volume 17
_journal_year 2019
_chemical_formula_moiety 'C42 H30 F N O5'
_chemical_formula_sum 'C42 H30 F N O5'
_chemical_formula_weight 647.67
_space_group_crystal_system triclinic
_space_group_IT_number 2
_space_group_name_Hall '-P 1'
_space_group_name_H-M_alt 'P -1'
_symmetry_space_group_name_Hall '-P 1'
_symmetry_space_group_name_H-M 'P -1'
_atom_sites_solution_hydrogens geom
_audit_creation_method SHELXL-2014/7
_audit_update_record
;
2019-01-21 deposited with the CCDC.    2019-03-27 downloaded from the CCDC.
;
_cell_angle_alpha 99.354(8)
_cell_angle_beta 103.382(8)
_cell_angle_gamma 103.029(8)
_cell_formula_units_Z 2
_cell_length_a 10.252(3)
_cell_length_b 11.750(3)
_cell_length_c 15.681(4)
_cell_measurement_reflns_used 5984
_cell_measurement_temperature 296(2)
_cell_measurement_theta_max 23.57
_cell_measurement_theta_min 2.52
_cell_volume 1743.8(8)
_computing_structure_refinement 'SHELXL-2014/7 (Sheldrick, 2014)'
_diffrn_ambient_temperature 296(2)
_diffrn_measured_fraction_theta_full 0.991
_diffrn_measured_fraction_theta_max 0.991
_diffrn_measurement_device_type 'CCD area detector'
_diffrn_measurement_method 'phi and omega scans'
_diffrn_radiation_source 'fine-focus sealed tube'
_diffrn_radiation_type MoK\a
_diffrn_radiation_wavelength 0.71073
_diffrn_reflns_av_R_equivalents 0.0817
_diffrn_reflns_av_unetI/netI 0.0868
_diffrn_reflns_Laue_measured_fraction_full 0.991
_diffrn_reflns_Laue_measured_fraction_max 0.991
_diffrn_reflns_limit_h_max 12
_diffrn_reflns_limit_h_min -12
_diffrn_reflns_limit_k_max 14
_diffrn_reflns_limit_k_min -14
_diffrn_reflns_limit_l_max 19
_diffrn_reflns_limit_l_min -19
_diffrn_reflns_number 23893
_diffrn_reflns_point_group_measured_fraction_full 0.991
_diffrn_reflns_point_group_measured_fraction_max 0.991
_diffrn_reflns_theta_full 25.242
_diffrn_reflns_theta_max 25.999
_diffrn_reflns_theta_min 2.020
_exptl_absorpt_coefficient_mu 0.084
_exptl_absorpt_correction_T_max 0.983
_exptl_absorpt_correction_T_min 0.977
_exptl_absorpt_correction_type multi-scan
_exptl_absorpt_process_details sadabs
_exptl_crystal_colour yellow
_exptl_crystal_density_diffrn 1.234
_exptl_crystal_description block
_exptl_crystal_F_000 676
_exptl_crystal_size_max 0.280
_exptl_crystal_size_mid 0.240
_exptl_crystal_size_min 0.200
_refine_diff_density_max 0.310
_refine_diff_density_min -0.238
_refine_diff_density_rms 0.055
_refine_ls_extinction_method none
_refine_ls_goodness_of_fit_ref 1.019
_refine_ls_hydrogen_treatment constr
_refine_ls_matrix_type full
_refine_ls_number_parameters 443
_refine_ls_number_reflns 6806
_refine_ls_number_restraints 0
_refine_ls_restrained_S_all 1.019
_refine_ls_R_factor_all 0.1367
_refine_ls_R_factor_gt 0.0704
_refine_ls_shift/su_max 0.000
_refine_ls_shift/su_mean 0.000
_refine_ls_structure_factor_coef Fsqd
_refine_ls_weighting_details 'w=1/[\s^2^(Fo^2^)+(0.1088P)^2^+0.2525P] where P=(Fo^2^+2Fc^2^)/3'
_refine_ls_weighting_scheme calc
_refine_ls_wR_factor_gt 0.1748
_refine_ls_wR_factor_ref 0.2112
_reflns_Friedel_coverage 0.000
_reflns_number_gt 3761
_reflns_number_total 6806
_reflns_threshold_expression 'I > 2\s(I)'
_cod_data_source_file c9ob00166b2.cif
_cod_data_source_block 3e
_cod_depositor_comments 'Adding full bibliography for 7156751--7156756.cif.'
_cod_database_code 7156754
_shelx_shelxl_version_number 2014/7
_shelx_space_group_comment
;
The symmetry employed for this shelxl refinement is uniquely defined
by the following loop, which should always be used as a source of
symmetry information in preference to the above space-group names.
They are only intended as comments.
;
_shelx_estimated_absorpt_t_min 0.977
_shelx_estimated_absorpt_t_max 0.983

loop_
_space_group_symop_operation_xyz
'x, y, z'
'-x, -y, -z'

loop_
_atom_site_label
_atom_site_type_symbol
_atom_site_fract_x
_atom_site_fract_y
_atom_site_fract_z
_atom_site_U_iso_or_equiv
_atom_site_adp_type
_atom_site_occupancy
_atom_site_site_symmetry_order
_atom_site_calc_flag
_atom_site_refinement_flags_posn
_atom_site_refinement_flags_adp
C1 C 0.1296(3) 0.6399(3) 1.07356(19) 0.0508(8) Uani 1 1 d . .
H1 H 0.2131 0.6218 1.0956 0.061 Uiso 1 1 calc R U
C2 C 0.0371(4) 0.6378(3) 1.1244(2) 0.0615(9) Uani 1 1 d . .
H2 H 0.0573 0.6175 1.1800 0.074 Uiso 1 1 calc R U
C3 C -0.0857(4) 0.6658(3) 1.0927(2) 0.0661(9) Uani 1 1 d . .
H3 H -0.1482 0.6660 1.1273 0.079 Uiso 1 1 calc R U
C4 C -0.1152(3) 0.6932(3) 1.0105(2) 0.0645(9) Uani 1 1 d . .
H4 H -0.1989 0.7110 0.9889 0.077 Uiso 1 1 calc R U
C5 C -0.0230(3) 0.6951(3) 0.9590(2) 0.0546(8) Uani 1 1 d . .
H5 H -0.0444 0.7143 0.9032 0.066 Uiso 1 1 calc R U
C6 C 0.1016(3) 0.6682(2) 0.99067(18) 0.0427(7) Uani 1 1 d . .
C7 C 0.2055(3) 0.6650(3) 0.9365(2) 0.0526(8) Uani 1 1 d . .
H7A H 0.2982 0.7056 0.9759 0.063 Uiso 1 1 calc R U
H7B H 0.2029 0.5821 0.9151 0.063 Uiso 1 1 calc R U
C8 C 0.1296(3) 0.6550(3) 0.7737(2) 0.0457(7) Uani 1 1 d . .
C9 C 0.1165(3) 0.7459(3) 0.71210(18) 0.0457(7) Uani 1 1 d . .
C10 C 0.1855(3) 0.8638(3) 0.7786(2) 0.0487(8) Uani 1 1 d . .
C11 C 0.2161(4) 0.9784(3) 0.7652(3) 0.0683(10) Uani 1 1 d . .
H11 H 0.1939 0.9934 0.7079 0.082 Uiso 1 1 calc R U
C12 C 0.2804(5) 1.0689(3) 0.8395(3) 0.0820(12) Uani 1 1 d . .
C13 C 0.3159(5) 1.0517(3) 0.9255(3) 0.0879(13) Uani 1 1 d . .
H13 H 0.3597 1.1167 0.9741 0.105 Uiso 1 1 calc R U
C14 C 0.2854(4) 0.9359(3) 0.9386(2) 0.0702(10) Uani 1 1 d . .
H14 H 0.3082 0.9214 0.9960 0.084 Uiso 1 1 calc R U
C15 C 0.2203(3) 0.8431(3) 0.8643(2) 0.0496(8) Uani 1 1 d . .
C16 C -0.0444(3) 0.7261(3) 0.6813(2) 0.0581(9) Uani 1 1 d . .
C17 C -0.1209(3) 0.6723(3) 0.5876(2) 0.0482(7) Uani 1 1 d . .
C18 C -0.2668(3) 0.6414(3) 0.5615(2) 0.0604(9) Uani 1 1 d . .
H18 H -0.3144 0.6565 0.6041 0.072 Uiso 1 1 calc R U
C19 C -0.3394(3) 0.5894(3) 0.4741(3) 0.0671(10) Uani 1 1 d . .
H19 H -0.4363 0.5686 0.4571 0.080 Uiso 1 1 calc R U
C20 C -0.2690(3) 0.5677(3) 0.4111(2) 0.0651(9) Uani 1 1 d . .
H20 H -0.3189 0.5305 0.3518 0.078 Uiso 1 1 calc R U
C21 C -0.1253(3) 0.6006(3) 0.4349(2) 0.0556(8) Uani 1 1 d . .
H21 H -0.0791 0.5869 0.3914 0.067 Uiso 1 1 calc R U
C22 C -0.0498(3) 0.6534(3) 0.52267(19) 0.0443(7) Uani 1 1 d . .
C23 C 0.1034(3) 0.6920(3) 0.55060(18) 0.0426(7) Uani 1 1 d . .
C24 C 0.1830(3) 0.7305(2) 0.63553(18) 0.0412(7) Uani 1 1 d . .
C25 C 0.5750(3) 0.9764(3) 0.7573(2) 0.0589(8) Uani 1 1 d . .
H25 H 0.4986 0.9922 0.7211 0.071 Uiso 1 1 calc R U
C26 C 0.6976(4) 1.0659(3) 0.7936(2) 0.0683(9) Uani 1 1 d . .
H26 H 0.7037 1.1424 0.7833 0.082 Uiso 1 1 calc R U
C27 C 0.8116(4) 1.0413(3) 0.8456(2) 0.0672(9) Uani 1 1 d . .
H27 H 0.8954 1.1011 0.8695 0.081 Uiso 1 1 calc R U
C28 C 0.8022(4) 0.9304(3) 0.8619(2) 0.0686(10) Uani 1 1 d . .
H28 H 0.8797 0.9150 0.8972 0.082 Uiso 1 1 calc R U
C29 C 0.6805(3) 0.8409(3) 0.8272(2) 0.0568(8) Uani 1 1 d . .
H29 H 0.6753 0.7653 0.8392 0.068 Uiso 1 1 calc R U
C30 C 0.5641(3) 0.8632(3) 0.77378(18) 0.0447(7) Uani 1 1 d . .
C31 C 0.4323(3) 0.7661(3) 0.73789(19) 0.0451(7) Uani 1 1 d . .
C32 C 0.3338(3) 0.7649(2) 0.65035(17) 0.0416(7) Uani 1 1 d . .
C33 C 0.4645(3) 0.8078(3) 0.4048(2) 0.0622(9) Uani 1 1 d . .
H33 H 0.5046 0.8823 0.4444 0.075 Uiso 1 1 calc R U
C34 C 0.5231(4) 0.7738(4) 0.3374(3) 0.0744(11) Uani 1 1 d . .
H34 H 0.6034 0.8247 0.3324 0.089 Uiso 1 1 calc R U
C35 C 0.4638(5) 0.6666(5) 0.2788(3) 0.0803(12) Uani 1 1 d . .
H35 H 0.5029 0.6447 0.2329 0.096 Uiso 1 1 calc R U
C36 C 0.3458(4) 0.5889(4) 0.2860(2) 0.0747(11) Uani 1 1 d . .
H36 H 0.3072 0.5146 0.2460 0.090 Uiso 1 1 calc R U
C37 C 0.2846(3) 0.6226(3) 0.3537(2) 0.0555(8) Uani 1 1 d . .
H37 H 0.2034 0.5719 0.3578 0.067 Uiso 1 1 calc R U
C38 C 0.3455(3) 0.7310(3) 0.41393(19) 0.0477(8) Uani 1 1 d . .
C39 C 0.2886(3) 0.7716(3) 0.49087(18) 0.0445(7) Uani 1 1 d . .
C40 C 0.3848(3) 0.7824(3) 0.58129(18) 0.0460(7) Uani 1 1 d . .
H40 H 0.4806 0.8014 0.5893 0.055 Uiso 1 1 calc R U
C41 C 0.1703(4) 0.8976(4) 0.4135(3) 0.0860(12) Uani 1 1 d . .
H41A H 0.0792 0.8437 0.4052 0.103 Uiso 1 1 calc R U
H41B H 0.2019 0.8744 0.3612 0.103 Uiso 1 1 calc R U
C42 C 0.1597(7) 1.0189(5) 0.4211(4) 0.158(3) Uani 1 1 d . .
H42A H 0.1273 1.0415 0.4724 0.237 Uiso 1 1 calc R U
H42B H 0.0951 1.0239 0.3676 0.237 Uiso 1 1 calc R U
H42C H 0.2496 1.0720 0.4283 0.237 Uiso 1 1 calc R U
F1 F 0.3124(3) 1.18384(19) 0.8281(2) 0.1284(11) Uani 1 1 d . .
N1 N 0.1821(2) 0.7198(2) 0.85993(15) 0.0478(6) Uani 1 1 d . .
O1 O 0.0890(2) 0.5472(2) 0.74933(14) 0.0604(6) Uani 1 1 d . .
O2 O -0.1018(3) 0.7500(3) 0.73851(17) 0.1047(11) Uani 1 1 d . .
O3 O 0.4039(2) 0.6856(2) 0.77607(14) 0.0621(6) Uani 1 1 d . .
O4 O 0.15970(19) 0.68495(17) 0.47952(12) 0.0482(5) Uani 1 1 d . .
O5 O 0.2665(2) 0.88740(18) 0.49300(13) 0.0572(6) Uani 1 1 d . .

loop_
_atom_site_aniso_label
_atom_site_aniso_U_11
_atom_site_aniso_U_22
_atom_site_aniso_U_33
_atom_site_aniso_U_23
_atom_site_aniso_U_13
_atom_site_aniso_U_12
C1 0.0541(19) 0.0526(19) 0.0465(18) 0.0198(15) 0.0121(14) 0.0120(15)
C2 0.077(2) 0.065(2) 0.0484(19) 0.0238(17) 0.0276(17) 0.0124(19)
C3 0.065(2) 0.071(2) 0.073(2) 0.023(2) 0.0394(19) 0.0133(19)
C4 0.052(2) 0.076(2) 0.072(2) 0.025(2) 0.0215(17) 0.0205(18)
C5 0.054(2) 0.062(2) 0.0518(18) 0.0198(16) 0.0154(15) 0.0184(16)
C6 0.0473(17) 0.0395(16) 0.0382(16) 0.0083(13) 0.0113(13) 0.0066(13)
C7 0.0560(19) 0.062(2) 0.0481(18) 0.0224(16) 0.0180(14) 0.0226(16)
C8 0.0472(18) 0.053(2) 0.0427(18) 0.0125(16) 0.0227(14) 0.0127(15)
C9 0.0484(18) 0.0570(19) 0.0382(16) 0.0128(15) 0.0179(13) 0.0196(15)
C10 0.0601(19) 0.0507(19) 0.0499(18) 0.0174(16) 0.0319(15) 0.0225(15)
C11 0.100(3) 0.060(2) 0.070(2) 0.026(2) 0.053(2) 0.035(2)
C12 0.123(3) 0.042(2) 0.100(3) 0.014(2) 0.073(3) 0.018(2)
C13 0.117(3) 0.060(3) 0.083(3) -0.006(2) 0.055(3) 0.005(2)
C14 0.088(3) 0.066(2) 0.054(2) 0.005(2) 0.0317(19) 0.011(2)
C15 0.059(2) 0.0488(19) 0.0436(18) 0.0075(16) 0.0239(15) 0.0131(15)
C16 0.056(2) 0.079(2) 0.055(2) 0.0220(18) 0.0273(16) 0.0329(18)
C17 0.0477(18) 0.0559(19) 0.0518(19) 0.0215(16) 0.0195(14) 0.0228(15)
C18 0.048(2) 0.076(2) 0.077(2) 0.035(2) 0.0309(18) 0.0296(17)
C19 0.0406(19) 0.080(3) 0.081(3) 0.032(2) 0.0104(18) 0.0152(17)
C20 0.052(2) 0.073(2) 0.065(2) 0.0145(19) 0.0056(17) 0.0177(18)
C21 0.049(2) 0.063(2) 0.055(2) 0.0109(17) 0.0136(15) 0.0189(16)
C22 0.0445(17) 0.0475(17) 0.0450(18) 0.0149(15) 0.0137(14) 0.0162(14)
C23 0.0452(17) 0.0510(17) 0.0404(17) 0.0148(14) 0.0196(13) 0.0193(14)
C24 0.0442(17) 0.0496(17) 0.0389(16) 0.0189(14) 0.0170(13) 0.0189(14)
C25 0.061(2) 0.061(2) 0.0516(19) 0.0153(17) 0.0076(15) 0.0166(18)
C26 0.075(3) 0.055(2) 0.063(2) 0.0144(18) 0.0053(19) 0.0071(19)
C27 0.060(2) 0.063(2) 0.063(2) 0.0022(19) 0.0104(17) -0.0001(18)
C28 0.053(2) 0.067(2) 0.072(2) 0.004(2) -0.0022(17) 0.0167(19)
C29 0.055(2) 0.056(2) 0.058(2) 0.0100(17) 0.0060(16) 0.0239(17)
C30 0.0489(18) 0.0487(18) 0.0388(16) 0.0085(14) 0.0159(13) 0.0151(14)
C31 0.0460(18) 0.0519(18) 0.0455(17) 0.0165(15) 0.0201(14) 0.0177(15)
C32 0.0415(16) 0.0509(17) 0.0362(15) 0.0137(14) 0.0121(12) 0.0161(13)
C33 0.067(2) 0.075(2) 0.061(2) 0.0303(18) 0.0308(17) 0.0266(19)
C34 0.075(3) 0.110(3) 0.071(3) 0.048(3) 0.044(2) 0.044(2)
C35 0.090(3) 0.130(4) 0.057(2) 0.038(3) 0.041(2) 0.068(3)
C36 0.088(3) 0.103(3) 0.045(2) 0.015(2) 0.0215(18) 0.047(2)
C37 0.0567(19) 0.072(2) 0.0471(19) 0.0178(19) 0.0183(15) 0.0281(18)
C38 0.0465(18) 0.068(2) 0.0395(17) 0.0223(17) 0.0164(13) 0.0258(16)
C39 0.0443(17) 0.0551(19) 0.0436(17) 0.0196(15) 0.0189(13) 0.0197(15)
C40 0.0384(16) 0.0573(18) 0.0444(17) 0.0160(15) 0.0121(13) 0.0134(14)
C41 0.098(3) 0.099(3) 0.081(3) 0.041(2) 0.022(2) 0.056(3)
C42 0.186(6) 0.102(4) 0.185(6) 0.043(4) -0.004(5) 0.088(4)
F1 0.213(3) 0.0509(14) 0.154(2) 0.0281(15) 0.118(2) 0.0277(16)
N1 0.0598(16) 0.0502(15) 0.0382(15) 0.0140(13) 0.0208(11) 0.0140(12)
O1 0.0737(15) 0.0487(14) 0.0597(14) 0.0113(11) 0.0298(11) 0.0076(11)
O2 0.0727(18) 0.197(3) 0.0596(16) 0.0139(18) 0.0341(14) 0.062(2)
O3 0.0557(13) 0.0705(15) 0.0619(14) 0.0332(12) 0.0133(10) 0.0113(11)
O4 0.0456(12) 0.0641(13) 0.0367(11) 0.0120(10) 0.0150(9) 0.0146(10)
O5 0.0655(14) 0.0611(14) 0.0575(13) 0.0226(11) 0.0222(11) 0.0300(11)

loop_
_atom_type_symbol
_atom_type_description
_atom_type_scat_dispersion_real
_atom_type_scat_dispersion_imag
_atom_type_scat_source
C C 0.0033 0.0016 'International Tables Vol C Tables 4.2.6.8 and 6.1.1.4'
H H 0.0000 0.0000 'International Tables Vol C Tables 4.2.6.8 and 6.1.1.4'
N N 0.0061 0.0033 'International Tables Vol C Tables 4.2.6.8 and 6.1.1.4'
O O 0.0106 0.0060 'International Tables Vol C Tables 4.2.6.8 and 6.1.1.4'
F F 0.0171 0.0103 'International Tables Vol C Tables 4.2.6.8 and 6.1.1.4'

loop_
_geom_angle_atom_site_label_1
_geom_angle_atom_site_label_2
_geom_angle_atom_site_label_3
_geom_angle
C2 C1 C6 121.4(3)
C2 C1 H1 119.3
C6 C1 H1 119.3
C1 C2 C3 119.6(3)
C1 C2 H2 120.2
C3 C2 H2 120.2
C4 C3 C2 119.6(3)
C4 C3 H3 120.2
C2 C3 H3 120.2
C3 C4 C5 121.0(3)
C3 C4 H4 119.5
C5 C4 H4 119.5
C4 C5 C6 119.8(3)
C4 C5 H5 120.1
C6 C5 H5 120.1
C1 C6 C5 118.5(3)
C1 C6 C7 119.0(3)
C5 C6 C7 122.5(2)
N1 C7 C6 114.7(2)
N1 C7 H7A 108.6
C6 C7 H7A 108.6
N1 C7 H7B 108.6
C6 C7 H7B 108.6
H7A C7 H7B 107.6
O1 C8 N1 126.5(3)
O1 C8 C9 126.0(3)
N1 C8 C9 107.2(3)
C10 C9 C24 112.4(2)
C10 C9 C8 101.8(2)
C24 C9 C8 115.0(2)
C10 C9 C16 110.4(2)
C24 C9 C16 114.3(2)
C8 C9 C16 101.7(2)
C11 C10 C15 120.7(3)
C11 C10 C9 130.3(3)
C15 C10 C9 109.0(2)
C12 C11 C10 117.0(3)
C12 C11 H11 121.5
C10 C11 H11 121.5
C11 C12 F1 118.2(4)
C11 C12 C13 123.8(3)
F1 C12 C13 117.9(4)
C12 C13 C14 118.9(4)
C12 C13 H13 120.5
C14 C13 H13 120.5
C15 C14 C13 118.1(3)
C15 C14 H14 120.9
C13 C14 H14 120.9
C14 C15 C10 121.4(3)
C14 C15 N1 128.8(3)
C10 C15 N1 109.8(3)
O2 C16 C17 122.5(3)
O2 C16 C9 117.7(3)
C17 C16 C9 119.7(2)
C18 C17 C22 119.5(3)
C18 C17 C16 119.9(3)
C22 C17 C16 120.5(3)
C19 C18 C17 120.3(3)
C19 C18 H18 119.8
C17 C18 H18 119.8
C18 C19 C20 119.9(3)
C18 C19 H19 120.1
C20 C19 H19 120.1
C19 C20 C21 120.7(3)
C19 C20 H20 119.6
C21 C20 H20 119.6
C22 C21 C20 120.4(3)
C22 C21 H21 119.8
C20 C21 H21 119.8
C21 C22 C17 119.1(3)
C21 C22 C23 122.2(2)
C17 C22 C23 118.7(3)
C24 C23 O4 121.8(2)
C24 C23 C22 125.2(2)
O4 C23 C22 113.0(2)
C23 C24 C32 117.5(2)
C23 C24 C9 120.1(2)
C32 C24 C9 122.3(2)
C26 C25 C30 120.7(3)
C26 C25 H25 119.6
C30 C25 H25 119.6
C25 C26 C27 119.4(3)
C25 C26 H26 120.3
C27 C26 H26 120.3
C28 C27 C26 120.3(3)
C28 C27 H27 119.9
C26 C27 H27 119.9
C27 C28 C29 121.0(3)
C27 C28 H28 119.5
C29 C28 H28 119.5
C28 C29 C30 119.8(3)
C28 C29 H29 120.1
C30 C29 H29 120.1
C25 C30 C29 118.7(3)
C25 C30 C31 122.0(3)
C29 C30 C31 119.3(3)
O3 C31 C30 121.7(3)
O3 C31 C32 119.3(3)
C30 C31 C32 118.9(2)
C40 C32 C24 119.0(2)
C40 C32 C31 118.7(2)
C24 C32 C31 121.8(2)
C34 C33 C38 120.4(4)
C34 C33 H33 119.8
C38 C33 H33 119.8
C35 C34 C33 119.9(4)
C35 C34 H34 120.1
C33 C34 H34 120.1
C34 C35 C36 121.0(3)
C34 C35 H35 119.5
C36 C35 H35 119.5
C35 C36 C37 119.8(4)
C35 C36 H36 120.1
C37 C36 H36 120.1
C38 C37 C36 119.4(3)
C38 C37 H37 120.3
C36 C37 H37 120.3
C37 C38 C33 119.5(3)
C37 C38 C39 122.5(3)
C33 C38 C39 118.0(3)
O5 C39 O4 109.9(2)
O5 C39 C40 104.9(2)
O4 C39 C40 109.4(2)
O5 C39 C38 112.4(2)
O4 C39 C38 107.2(2)
C40 C39 C38 113.1(2)
C32 C40 C39 120.3(2)
C32 C40 H40 119.9
C39 C40 H40 119.9
O5 C41 C42 110.6(4)
O5 C41 H41A 109.5
C42 C41 H41A 109.5
O5 C41 H41B 109.5
C42 C41 H41B 109.5
H41A C41 H41B 108.1
C41 C42 H42A 109.5
C41 C42 H42B 109.5
H42A C42 H42B 109.5
C41 C42 H42C 109.5
H42A C42 H42C 109.5
H42B C42 H42C 109.5
C8 N1 C15 111.8(2)
C8 N1 C7 122.9(3)
C15 N1 C7 125.1(3)
C23 O4 C39 116.6(2)
C39 O5 C41 115.1(3)

loop_
_geom_bond_atom_site_label_1
_geom_bond_atom_site_label_2
_geom_bond_distance
C1 C2 1.372(4)
C1 C6 1.376(4)
C1 H1 0.9300
C2 C3 1.374(5)
C2 H2 0.9300
C3 C4 1.362(5)
C3 H3 0.9300
C4 C5 1.376(4)
C4 H4 0.9300
C5 C6 1.385(4)
C5 H5 0.9300
C6 C7 1.511(4)
C7 N1 1.449(3)
C7 H7A 0.9700
C7 H7B 0.9700
C8 O1 1.207(3)
C8 N1 1.357(4)
C8 C9 1.558(4)
C9 C10 1.501(4)
C9 C24 1.518(4)
C9 C16 1.559(4)
C10 C11 1.374(4)
C10 C15 1.385(4)
C11 C12 1.360(5)
C11 H11 0.9300
C12 F1 1.367(4)
C12 C13 1.373(6)
C13 C14 1.386(5)
C13 H13 0.9300
C14 C15 1.375(5)
C14 H14 0.9300
C15 N1 1.399(4)
C16 O2 1.212(3)
C16 C17 1.453(4)
C17 C18 1.400(4)
C17 C22 1.401(4)
C18 C19 1.362(5)
C18 H18 0.9300
C19 C20 1.376(5)
C19 H19 0.9300
C20 C21 1.379(4)
C20 H20 0.9300
C21 C22 1.375(4)
C21 H21 0.9300
C22 C23 1.470(4)
C23 C24 1.334(4)
C23 O4 1.368(3)
C24 C32 1.459(4)
C25 C26 1.374(4)
C25 C30 1.381(4)
C25 H25 0.9300
C26 C27 1.379(5)
C26 H26 0.9300
C27 C28 1.354(5)
C27 H27 0.9300
C28 C29 1.367(4)
C28 H28 0.9300
C29 C30 1.393(4)
C29 H29 0.9300
C30 C31 1.479(4)
C31 O3 1.216(3)
C31 C32 1.500(4)
C32 C40 1.332(3)
C33 C34 1.378(5)
C33 C38 1.397(4)
C33 H33 0.9300
C34 C35 1.349(6)
C34 H34 0.9300
C35 C36 1.380(5)
C35 H35 0.9300
C36 C37 1.400(4)
C36 H36 0.9300
C37 C38 1.372(4)
C37 H37 0.9300
C38 C39 1.513(4)
C39 O5 1.426(3)
C39 O4 1.428(3)
C39 C40 1.496(4)
C40 H40 0.9300
C41 O5 1.441(4)
C41 C42 1.441(6)
C41 H41A 0.9700
C41 H41B 0.9700
C42 H42A 0.9600
C42 H42B 0.9600
C42 H42C 0.9600
